data_7708736
loop_
_publ_author_name
'Guo, Keke'
'Yang, Yanli'
'Dong, Si-Meng'
'Li, Fengyan'
'Jiang, Xin-Ye'
'Xu, Lin'

_publ_section_title
;
 pH-controlled assembly of [ZnW12O40]6--based hybrids from 0D dimer to 2D
 network: synthesis, crystal structure, and photocatalytic performance in
 transformation of toluene into benzaldehyde
;
_journal_name_full 'Dalton Transactions'
_journal_paper_doi 10.1039/D1DT02618F
_journal_year 2021
_chemical_formula_moiety 'C20 H18 Cu2 N4 O41 W12 Zn0.5, C10 H12 Cu N2 O2, 2(H2 O)'
_chemical_formula_sum 'C30 H34 Cu3 N6 O45 W12 Zn0.5'
_chemical_formula_weight 3628.14
_chemical_name_systematic monoclinic
_space_group_crystal_system monoclinic
_space_group_IT_number 14
_space_group_name_Hall '-P 2yn'
_space_group_name_H-M_alt 'P 1 21/n 1'
_atom_sites_solution_hydrogens mixed
_atom_sites_solution_primary direct
_audit_creation_date 2021-10-18
_audit_creation_method
;
Olex2 1.2
(compiled 2018.05.29 svn.r3508 for OlexSys, GUI svn.r5506)
;
_audit_update_record
;
2021-10-18 deposited with the CCDC.	2021-11-04 downloaded from the CCDC.
;
_cell_angle_alpha 90
_cell_angle_beta 94.479(5)
_cell_angle_gamma 90
_cell_formula_units_Z 4
_cell_length_a 13.566(4)
_cell_length_b 19.243(5)
_cell_length_c 22.630(6)
_cell_measurement_reflns_used 4400
_cell_measurement_temperature 273.15
_cell_measurement_theta_max 25.058
_cell_measurement_theta_min 2.301
_cell_volume 5890(3)
_computing_cell_refinement 'SAINT v8.34A (Bruker, 2013)'
_computing_data_reduction 'SAINT v8.34A (Bruker, 2013)'
_computing_molecular_graphics 'Olex2 (Dolomanov et al., 2009)'
_computing_publication_material 'Olex2 (Dolomanov et al., 2009)'
_computing_structure_refinement 'XL (Sheldrick, 2008)'
_computing_structure_solution 'ShelXS (Sheldrick, 2008)'
_diffrn_ambient_temperature 273.15
_diffrn_measured_fraction_theta_full 0.996
_diffrn_measured_fraction_theta_max 0.996
_diffrn_measurement_device_type 'CCD Area Detector'
_diffrn_radiation_type MoK\a
_diffrn_radiation_wavelength 0.71073
_diffrn_reflns_av_R_equivalents 0.0586
_diffrn_reflns_av_unetI/netI 0.0610
_diffrn_reflns_Laue_measured_fraction_full 0.996
_diffrn_reflns_Laue_measured_fraction_max 0.996
_diffrn_reflns_limit_h_max 15
_diffrn_reflns_limit_h_min -16
_diffrn_reflns_limit_k_max 22
_diffrn_reflns_limit_k_min -22
_diffrn_reflns_limit_l_max 26
_diffrn_reflns_limit_l_min -26
_diffrn_reflns_number 33664
_diffrn_reflns_point_group_measured_fraction_full 0.996
_diffrn_reflns_point_group_measured_fraction_max 0.996
_diffrn_reflns_theta_full 25.095
_diffrn_reflns_theta_max 25.095
_diffrn_reflns_theta_min 1.815
_exptl_absorpt_coefficient_mu 24.697
_exptl_absorpt_correction_T_max 0.53
_exptl_absorpt_correction_T_min 0.44
_exptl_absorpt_correction_type multi-scan
_exptl_absorpt_process_details ad
_exptl_crystal_colour 'clear bluish blue'
_exptl_crystal_colour_lustre clear
_exptl_crystal_colour_modifier bluish
_exptl_crystal_colour_primary blue
_exptl_crystal_density_diffrn 4.092
_exptl_crystal_density_method 'not measured'
_exptl_crystal_description block
_exptl_crystal_F_000 6424
_exptl_crystal_size_max 0.2
_exptl_crystal_size_mid 0.12
_exptl_crystal_size_min 0.08
_refine_diff_density_max 1.580
_refine_diff_density_min -1.698
_refine_diff_density_rms 0.350
_refine_ls_extinction_method none
_refine_ls_goodness_of_fit_ref 1.148
_refine_ls_hydrogen_treatment constr
_refine_ls_matrix_type full
_refine_ls_number_parameters 883
_refine_ls_number_reflns 10441
_refine_ls_number_restraints 1561
_refine_ls_restrained_S_all 1.077
_refine_ls_R_factor_all 0.0549
_refine_ls_R_factor_gt 0.0446
_refine_ls_shift/su_max 0.001
_refine_ls_shift/su_mean 0.000
_refine_ls_structure_factor_coef Fsqd
_refine_ls_weighting_details 'w=1/[\s^2^(Fo^2^)+(0.0237P)^2^+28.2442P] where P=(Fo^2^+2Fc^2^)/3'
_refine_ls_weighting_scheme calc
_refine_ls_wR_factor_gt 0.0815
_refine_ls_wR_factor_ref 0.0857
_reflns_Friedel_coverage 0.000
_reflns_number_gt 9018
_reflns_number_total 10441
_reflns_threshold_expression 'I > 2\s(I)'
_cod_data_source_file d1dt02618f2.cif
_cod_data_source_block xul20091007_1_0m
_cod_original_cell_volume 5889(3)
_cod_original_formula_sum 'C30 H34 Cu3 N6 O45 W12 Zn0.50'
_cod_database_code 7708736
_shelx_shelxl_version_number 2014/7
_shelx_space_group_comment
;
The symmetry employed for this shelxl refinement is uniquely defined
by the following loop, which should always be used as a source of
symmetry information in preference to the above space-group names.
They are only intended as comments.
;
_shelx_estimated_absorpt_t_max 0.243
_shelx_estimated_absorpt_t_min 0.083
_olex2_refinement_description
;
1. Fixed Uiso
 At 1.2 times of:
  All C(H) groups
 At 1.5 times of:
  All O(H,H) groups
2. Restrained distances
 H6B-H22
 1.93 with sigma of 0.01
3. Uiso/Uaniso restraints and constraints
O17 \\sim O15 \\sim O18 \\sim O41 \\sim O40 \\sim O20 \\sim O11 \\sim O28 \\sim
O3 \\sim O14 \\sim O13 \\sim O33 \\sim O42 \\sim O39 \\sim O26 \\sim O43 \\sim
O2 \\sim O12 \\sim O30 \\sim O31 \\sim O24 \\sim O16 \\sim O35 \\sim O29 \\sim
O22 \\sim O32 \\sim O1 \\sim O7 \\sim O4 \\sim O10 \\sim O21 \\sim O25 \\sim
O23 \\sim O8 \\sim O19 \\sim O34 \\sim O9 \\sim O27 \\sim O38 \\sim O5 \\sim
O36 \\sim O37 \\sim O6 \\sim O44 \\sim O45: within 3.8A with sigma of 0.01 and
sigma for terminal atoms of 0.02
N1 \\sim N2 \\sim N6 \\sim N3 \\sim N4 \\sim N5: within 3.8A with sigma of 0.01
and sigma for terminal atoms of 0.02
C01S \\sim C01U \\sim C01V \\sim C01W \\sim C01Z \\sim C020 \\sim C021 \\sim
C022 \\sim C023 \\sim C024 \\sim C025 \\sim C026 \\sim C027 \\sim C028 \\sim
C029 \\sim C2 \\sim C3 \\sim C4 \\sim C6 \\sim C7 \\sim C9 \\sim C10 \\sim C11
\\sim C12 \\sim C13 \\sim C16 \\sim C17 \\sim C18 \\sim C19 \\sim C22: within
3.8A with sigma of 0.01 and sigma for terminal atoms of 0.02
Uanis(N2) \\sim Ueq: with sigma of 0.01 and sigma for terminal atoms of 0.02
4. Others
 Fixed Sof: Zn1(0.5)
5.a Free rotating group:
 O44(H44A,H44B), O45(H45A,H45B)
5.b Rotating group:
 O4(H4A,H4B), O5(H5A,H5B), O6(H6A,H6B)
5.c Aromatic/amide H refined with riding coordinates:
 C01V(H01V), C01W(H01W), C01Z(H01Z), C020(H020), C021(H021), C022(H022),
 C024(H024), C026(H026), C029(H029), C2(H2), C3(H3), C4(H4), C6(H6), C7(H7),
 C9(H9), C10(H10), C11(H11), C12(H12), C13(H13), C16(H16), C17(H17), C18(H18),
 C19(H19), C22(H22)
;
_olex2_submission_special_instructions 'No special instructions were received'

loop_
_space_group_symop_operation_xyz
'x, y, z'
'-x+1/2, y+1/2, -z+1/2'
'-x, -y, -z'
'x-1/2, -y-1/2, z-1/2'

loop_
_atom_site_label
_atom_site_type_symbol
_atom_site_fract_x
_atom_site_fract_y
_atom_site_fract_z
_atom_site_U_iso_or_equiv
_atom_site_adp_type
_atom_site_occupancy
_atom_site_site_symmetry_order
_atom_site_calc_flag
_atom_site_refinement_flags_posn
_atom_site_refinement_flags_adp
_atom_site_refinement_flags_occupancy
_atom_site_disorder_assembly
_atom_site_disorder_group
W4 W 0.54432(4) 0.43034(3) 0.41786(3) 0.01111(13) Uani 1 1 d . . . . .
W2 W 0.45251(4) 0.25056(3) 0.19856(3) 0.01152(13) Uani 1 1 d . . . . .
W8 W 0.16443(4) 0.28846(3) 0.31529(3) 0.01262(14) Uani 1 1 d . . . . .
W7 W 0.28649(4) 0.14824(3) 0.28741(3) 0.01184(13) Uani 1 1 d . . . . .
W1 W 0.33636(4) 0.39455(3) 0.23040(3) 0.01197(13) Uani 1 1 d . . . . .
W9 W 0.30712(4) 0.43617(3) 0.38615(3) 0.01191(14) Uani 1 1 d . . . . .
W3 W 0.57528(4) 0.38228(3) 0.26025(3) 0.01294(14) Uani 1 1 d . . . . .
W11 W 0.25610(4) 0.19515(3) 0.42593(3) 0.01365(14) Uani 1 1 d . . . . .
W5 W 0.67399(4) 0.26653(3) 0.38162(3) 0.01351(14) Uani 1 1 d . . . . .
W12 W 0.40468(4) 0.33795(3) 0.49630(3) 0.01504(14) Uani 1 1 d . . . . .
W6 W 0.55475(4) 0.13348(3) 0.32003(3) 0.01378(14) Uani 1 1 d . . . . .
W10 W 0.52678(4) 0.17282(3) 0.45929(3) 0.01667(15) Uani 1 1 d . . . . .
Cu2 Cu 0.19307(12) 0.02788(9) 0.39254(8) 0.0136(4) Uani 1 1 d . . . . .
Cu1 Cu 0.75947(12) 0.54067(9) 0.46423(8) 0.0130(4) Uani 1 1 d . . . . .
Cu3 Cu 0.05558(15) 0.19678(10) 0.17539(10) 0.0273(5) Uani 1 1 d . . . . .
O17 O 0.2342(7) 0.3378(5) 0.2569(4) 0.0124(15) Uani 1 1 d . U . . .
O15 O 0.5278(7) 0.1892(5) 0.2519(4) 0.0137(15) Uani 1 1 d . U . . .
O18 O 0.3363(7) 0.4412(5) 0.3064(4) 0.0133(15) Uani 1 1 d . U . . .
O41 O 0.4182(6) 0.3614(5) 0.4035(4) 0.0119(14) Uani 1 1 d . U . . .
O40 O 0.3032(7) 0.2351(5) 0.3446(4) 0.0114(14) Uani 1 1 d . U . . .
O20 O 0.6768(7) 0.1786(5) 0.3391(4) 0.0142(16) Uani 1 1 d . U . . .
O11 O 0.5607(7) 0.3138(5) 0.1982(4) 0.0128(16) Uani 1 1 d . U . . .
O28 O 0.4366(7) 0.4900(5) 0.4065(4) 0.0124(16) Uani 1 1 d . U . . .
O3 O 0.6924(6) 0.5861(5) 0.5264(4) 0.012(2) Uani 1 1 d . U . . .
O14 O 0.6498(6) 0.3137(5) 0.3089(4) 0.0117(16) Uani 1 1 d . U . . .
O13 O 0.5608(7) 0.4274(5) 0.3349(4) 0.0145(15) Uani 1 1 d . U . . .
O33 O 0.1410(7) 0.2436(5) 0.3896(4) 0.0141(17) Uani 1 1 d . U . . .
O42 O 0.5196(7) 0.2269(5) 0.3732(4) 0.0131(14) Uani 1 1 d . U . . .
O39 O 0.2981(7) 0.2744(5) 0.4677(4) 0.0170(17) Uani 1 1 d . U . . .
O26 O 0.2143(7) 0.3681(5) 0.3651(4) 0.0140(16) Uani 1 1 d . U . . .
O43 O 0.4412(7) 0.3234(5) 0.2770(4) 0.0135(14) Uani 1 1 d . U . . .
O2 O 0.2346(7) 0.1187(5) 0.3633(4) 0.0137(17) Uani 1 1 d . U . . .
O12 O 0.3635(7) 0.3252(5) 0.1730(4) 0.0159(16) Uani 1 1 d . U . . .
O30 O 0.5122(7) 0.4029(5) 0.4964(4) 0.0151(17) Uani 1 1 d . U . . .
O31 O 0.6529(7) 0.2112(5) 0.4529(4) 0.0151(17) Uani 1 1 d . U . . .
O24 O 0.1586(7) 0.2060(5) 0.2696(4) 0.0135(17) Uani 1 1 d . U . . .
O16 O 0.3408(7) 0.2018(5) 0.2282(4) 0.0156(16) Uani 1 1 d . U . . .
O35 O 0.3867(7) 0.1591(5) 0.4407(4) 0.0187(15) Uani 1 1 d . U . . .
O29 O 0.6242(7) 0.3450(5) 0.4195(4) 0.0144(15) Uani 1 1 d . U . . .
O22 O 0.4116(7) 0.1165(5) 0.3116(4) 0.0166(16) Uani 1 1 d . U . . .
O32 O 0.5530(7) 0.1019(5) 0.4024(4) 0.0172(17) Uani 1 1 d . U . . .
O1 O 0.6398(7) 0.4879(5) 0.4410(4) 0.0152(18) Uani 1 1 d . U . . .
O7 O 0.6676(7) 0.4293(5) 0.2337(5) 0.019(2) Uani 1 1 d . U . . .
O4 O 0.3361(7) 0.0125(5) 0.4210(5) 0.025(2) Uani 1 1 d . U . . .
H4A H 0.3475 0.0221 0.4603 0.037 Uiso 1 1 d GR . . . .
H4B H 0.3784 0.0432 0.4055 0.037 Uiso 1 1 d GR . . . .
O10 O 0.4658(7) 0.4340(5) 0.2222(4) 0.0166(16) Uani 1 1 d . U . . .
O21 O 0.5969(7) 0.0591(5) 0.2907(5) 0.021(2) Uani 1 1 d . U . . .
O25 O 0.0448(7) 0.3146(5) 0.2982(5) 0.022(2) Uani 1 1 d . U . . .
O23 O 0.2366(7) 0.0794(5) 0.2459(5) 0.020(2) Uani 1 1 d . U . . .
O8 O 0.4628(7) 0.2098(5) 0.1326(5) 0.021(2) Uani 1 1 d . U . . .
O19 O 0.7984(7) 0.2776(5) 0.3939(5) 0.018(2) Uani 1 1 d . U . . .
O34 O 0.4876(7) 0.2605(5) 0.4940(4) 0.0167(16) Uani 1 1 d . U . . .
O9 O 0.2721(7) 0.4523(5) 0.1838(5) 0.0187(19) Uani 1 1 d . U . . .
N1 N 0.8381(8) 0.4949(6) 0.4033(6) 0.018(3) Uani 1 1 d . U . . .
O27 O 0.2377(7) 0.5104(5) 0.3948(5) 0.019(2) Uani 1 1 d . U . . .
O38 O 0.3840(8) 0.3447(6) 0.5694(5) 0.024(2) Uani 1 1 d . U . . .
N2 N 0.8863(8) 0.5903(6) 0.4818(5) 0.015(3) Uani 1 1 d . U . . .
O5 O 0.1733(8) 0.2297(6) 0.1394(5) 0.033(3) Uani 1 1 d . U . . .
H5A H 0.1659 0.2725 0.1237 0.050 Uiso 1 1 d GR . . . .
H5B H 0.1857 0.2046 0.1074 0.050 Uiso 1 1 d GR . . . .
N6 N -0.0764(10) 0.1685(6) 0.1971(6) 0.022(3) Uani 1 1 d . U . . .
O36 O 0.1951(7) 0.1470(5) 0.4747(5) 0.023(2) Uani 1 1 d . U . . .
N3 N 0.0501(8) 0.0503(6) 0.3833(5) 0.012(2) Uani 1 1 d . U . . .
N4 N 0.1437(8) -0.0560(6) 0.4309(5) 0.011(2) Uani 1 1 d . U . . .
N5 N -0.0086(9) 0.2899(6) 0.1679(6) 0.022(3) Uani 1 1 d . U . . .
C01S C 0.9315(11) 0.5206(8) 0.4023(7) 0.020(2) Uani 1 1 d . U . . .
C01U C -0.1463(13) 0.2181(8) 0.1872(8) 0.027(2) Uani 1 1 d . U . . .
C01V C -0.1642(13) 0.3475(8) 0.1712(7) 0.027(2) Uani 1 1 d . U . . .
H01V H -0.2323 0.3461 0.1738 0.033 Uiso 1 1 calc R . . . .
C01W C 0.9925(11) 0.5011(8) 0.3599(7) 0.020(2) Uani 1 1 d . U . . .
H01W H 1.0556 0.5199 0.3592 0.024 Uiso 1 1 calc R . . . .
O37 O 0.5481(8) 0.1226(5) 0.5213(5) 0.025(2) Uani 1 1 d . U . . .
O6 O 0.0961(8) 0.0998(6) 0.1658(6) 0.047(3) Uani 1 1 d . U . . .
H6A H 0.0668 0.0833 0.1336 0.071 Uiso 1 1 d GR . . . .
H6B H 0.0751 0.0738 0.1931 0.071 Uiso 1 1 d DGR . . . .
C01Z C 1.0748(11) 0.6395(8) 0.5087(7) 0.020(2) Uani 1 1 d . U . . .
H01Z H 1.1387 0.6558 0.5176 0.024 Uiso 1 1 calc R . . . .
C020 C 0.8668(11) 0.4232(8) 0.3221(7) 0.022(2) Uani 1 1 d . U . . .
H020 H 0.8459 0.3874 0.2965 0.027 Uiso 1 1 calc R . . . .
C021 C -0.2721(14) 0.1353(9) 0.1986(8) 0.032(2) Uani 1 1 d . U . . .
H021 H -0.3389 0.1242 0.1981 0.039 Uiso 1 1 calc R . . . .
C022 C 0.8074(11) 0.4464(8) 0.3635(7) 0.020(2) Uani 1 1 d . U . . .
H022 H 0.7440 0.4281 0.3644 0.024 Uiso 1 1 calc R . . . .
C023 C -0.1086(13) 0.2872(8) 0.1746(8) 0.028(2) Uani 1 1 d . U . . .
C024 C 0.9990(10) 0.6597(8) 0.5415(7) 0.019(2) Uani 1 1 d . U . . .
H024 H 1.0102 0.6898 0.5735 0.023 Uiso 1 1 calc R . . . .
C025 C 0.9620(11) 0.5719(8) 0.4515(7) 0.019(2) Uani 1 1 d . U . . .
C026 C -0.2049(13) 0.0875(9) 0.2110(8) 0.033(3) Uani 1 1 d . U . . .
H026 H -0.2237 0.0426 0.2206 0.039 Uiso 1 1 calc R . . . .
C027 C -0.0067(11) 0.0018(8) 0.4066(8) 0.025(2) Uani 1 1 d . U . . .
C028 C 0.0435(12) -0.0589(8) 0.4315(8) 0.027(2) Uani 1 1 d . U . . .
C029 C 0.0354(13) 0.3502(8) 0.1583(8) 0.031(3) Uani 1 1 d . U . . .
H029 H 0.1025 0.3515 0.1524 0.037 Uiso 1 1 calc R . . . .
C2 C 1.0538(11) 0.5949(8) 0.4626(7) 0.020(2) Uani 1 1 d . U . . .
H2 H 1.1035 0.5806 0.4391 0.024 Uiso 1 1 calc R . . . .
C3 C 0.9583(11) 0.4533(8) 0.3184(7) 0.022(2) Uani 1 1 d . U . . .
H3 H 0.9968 0.4411 0.2878 0.027 Uiso 1 1 calc R . . . .
C4 C -0.0025(12) -0.1152(8) 0.4547(8) 0.028(2) Uani 1 1 d . U . . .
H4 H -0.0707 -0.1147 0.4567 0.034 Uiso 1 1 calc R . . . .
C6 C 0.0120(11) 0.1080(8) 0.3606(8) 0.026(2) Uani 1 1 d . U . . .
H6 H 0.0525 0.1410 0.3447 0.031 Uiso 1 1 calc R . . . .
C7 C -0.1172(13) 0.4084(8) 0.1642(7) 0.030(2) Uani 1 1 d . U . . .
H7 H -0.1533 0.4495 0.1640 0.035 Uiso 1 1 calc R . . . .
C9 C -0.0891(12) 0.1194(8) 0.3603(8) 0.028(2) Uani 1 1 d . U . . .
H9 H -0.1152 0.1599 0.3429 0.033 Uiso 1 1 calc R . . . .
C10 C 0.9077(11) 0.6348(8) 0.5262(7) 0.022(2) Uani 1 1 d . U . . .
H10 H 0.8563 0.6494 0.5481 0.026 Uiso 1 1 calc R . . . .
C11 C 0.1964(12) -0.1107(8) 0.4503(8) 0.028(2) Uani 1 1 d . U . . .
H11 H 0.2648 -0.1097 0.4491 0.034 Uiso 1 1 calc R . . . .
C12 C 0.0498(12) -0.1714(9) 0.4747(8) 0.030(3) Uani 1 1 d . U . . .
H12 H 0.0182 -0.2099 0.4893 0.036 Uiso 1 1 calc R . . . .
C13 C -0.2431(13) 0.2022(8) 0.1862(8) 0.030(2) Uani 1 1 d . U . . .
H13 H -0.2905 0.2363 0.1773 0.036 Uiso 1 1 calc R . . . .
C16 C 0.1517(12) -0.1701(9) 0.4728(8) 0.030(3) Uani 1 1 d . U . . .
H16 H 0.1899 -0.2079 0.4862 0.037 Uiso 1 1 calc R . . . .
C17 C -0.0194(13) 0.4113(8) 0.1573(8) 0.032(3) Uani 1 1 d . U . . .
H17 H 0.0111 0.4538 0.1518 0.038 Uiso 1 1 calc R . . . .
C18 C -0.1508(12) 0.0746(8) 0.3841(8) 0.029(2) Uani 1 1 d . U . . .
H18 H -0.2185 0.0826 0.3833 0.034 Uiso 1 1 calc R . . . .
C19 C -0.1068(11) 0.0156(8) 0.4100(8) 0.027(2) Uani 1 1 d . U . . .
H19 H -0.1451 -0.0153 0.4299 0.033 Uiso 1 1 calc R . . . .
C22 C -0.1052(13) 0.1041(9) 0.2098(8) 0.033(2) Uani 1 1 d . U . . .
H22 H -0.0577 0.0698 0.2179 0.039 Uiso 1 1 calc DR . . . .
Zn1 Zn 0.4205(2) 0.28720(16) 0.34873(14) 0.0094(7) Uani 0.5 1 d . . P . .
O44 O 0.2079(10) 0.1487(7) 0.0491(6) 0.042(3) Uani 1 1 d . U . . .
H44A H 0.1679 0.1539 0.0186 0.063 Uiso 1 1 d G . . . .
H44B H 0.2010 0.1065 0.0590 0.063 Uiso 1 1 d G . . . .
O45 O 0.3724(11) 0.0193(7) 0.5364(7) 0.047(3) Uani 1 1 d . U . . .
H45A H 0.3263 -0.0053 0.5488 0.071 Uiso 1 1 d G . . . .
H45B H 0.4232 -0.0066 0.5402 0.071 Uiso 1 1 d G . . . .

loop_
_atom_site_aniso_label
_atom_site_aniso_U_11
_atom_site_aniso_U_22
_atom_site_aniso_U_33
_atom_site_aniso_U_23
_atom_site_aniso_U_13
_atom_site_aniso_U_12
W4 0.0100(3) 0.0101(3) 0.0129(3) -0.0034(3) -0.0013(2) -0.0033(2)
W2 0.0158(3) 0.0104(3) 0.0083(3) -0.0024(2) 0.0006(2) 0.0012(2)
W8 0.0126(3) 0.0103(3) 0.0146(3) -0.0030(3) -0.0013(2) -0.0022(2)
W7 0.0133(3) 0.0096(3) 0.0124(3) -0.0025(3) -0.0006(2) -0.0033(2)
W1 0.0142(3) 0.0109(3) 0.0105(3) 0.0019(3) -0.0005(2) 0.0035(2)
W9 0.0103(3) 0.0119(3) 0.0135(3) -0.0047(3) 0.0008(2) -0.0028(2)
W3 0.0129(3) 0.0135(3) 0.0124(3) -0.0008(3) 0.0011(2) -0.0039(2)
W11 0.0165(3) 0.0139(3) 0.0107(3) -0.0004(3) 0.0015(2) -0.0060(2)
W5 0.0107(3) 0.0112(3) 0.0181(4) -0.0016(3) -0.0027(2) -0.0007(2)
W12 0.0208(3) 0.0164(3) 0.0079(3) -0.0012(3) 0.0011(2) -0.0066(3)
W6 0.0154(3) 0.0099(3) 0.0152(3) -0.0008(3) -0.0041(2) 0.0016(2)
W10 0.0179(3) 0.0182(3) 0.0129(3) 0.0047(3) -0.0047(3) -0.0008(3)
Cu2 0.0108(9) 0.0115(9) 0.0179(10) 0.0020(8) -0.0020(7) -0.0022(7)
Cu1 0.0103(9) 0.0157(9) 0.0132(10) -0.0073(8) 0.0028(7) -0.0054(7)
Cu3 0.0278(11) 0.0252(11) 0.0284(13) -0.0039(10) -0.0013(9) 0.0087(9)
O17 0.016(3) 0.011(3) 0.010(3) -0.002(3) 0.001(3) -0.002(3)
O15 0.015(3) 0.013(3) 0.012(3) 0.000(3) 0.000(3) 0.000(3)
O18 0.017(3) 0.007(3) 0.015(3) -0.002(3) -0.003(3) 0.000(3)
O41 0.013(3) 0.008(3) 0.014(3) -0.005(3) -0.002(3) -0.001(3)
O40 0.014(3) 0.010(3) 0.010(3) -0.002(3) -0.002(2) -0.004(2)
O20 0.015(3) 0.013(3) 0.014(3) 0.002(3) -0.003(3) 0.001(3)
O11 0.015(3) 0.013(3) 0.011(3) -0.002(3) 0.003(3) -0.001(3)
O28 0.015(3) 0.007(3) 0.015(3) -0.003(3) 0.002(3) -0.001(3)
O3 0.013(5) 0.010(4) 0.014(5) -0.001(4) 0.006(4) -0.007(4)
O14 0.012(3) 0.012(3) 0.012(3) -0.002(3) 0.000(3) 0.000(3)
O13 0.016(3) 0.012(3) 0.015(3) -0.004(3) 0.001(3) -0.003(3)
O33 0.017(3) 0.014(3) 0.011(4) -0.007(3) 0.002(3) -0.005(3)
O42 0.014(3) 0.012(3) 0.013(3) 0.001(3) -0.004(3) -0.002(3)
O39 0.019(3) 0.016(3) 0.016(3) -0.002(3) 0.002(3) -0.005(3)
O26 0.017(3) 0.010(3) 0.014(3) -0.003(3) -0.002(3) -0.006(3)
O43 0.015(3) 0.013(3) 0.011(3) -0.002(3) -0.003(3) 0.000(3)
O2 0.014(3) 0.015(3) 0.011(4) -0.005(3) -0.003(3) -0.005(3)
O12 0.017(3) 0.018(3) 0.012(3) 0.000(3) -0.002(3) 0.000(3)
O30 0.020(3) 0.010(3) 0.014(4) -0.002(3) -0.004(3) -0.002(3)
O31 0.015(3) 0.016(3) 0.014(3) 0.002(3) -0.002(3) -0.004(3)
O24 0.014(3) 0.011(3) 0.015(4) -0.007(3) 0.002(3) -0.009(3)
O16 0.016(3) 0.016(3) 0.014(3) -0.003(3) -0.005(3) -0.003(3)
O35 0.020(3) 0.019(3) 0.017(3) -0.001(3) -0.003(3) 0.000(3)
O29 0.015(3) 0.014(3) 0.013(3) 0.000(3) -0.003(3) 0.000(3)
O22 0.018(3) 0.015(3) 0.015(3) 0.002(3) -0.005(3) 0.000(3)
O32 0.019(3) 0.018(3) 0.013(3) 0.000(3) -0.006(3) -0.001(3)
O1 0.016(4) 0.013(4) 0.016(4) -0.003(3) 0.002(3) -0.005(3)
O7 0.022(5) 0.014(5) 0.022(5) -0.001(4) 0.004(4) 0.002(4)
O4 0.017(5) 0.022(5) 0.034(6) 0.001(5) -0.006(4) -0.004(4)
O10 0.019(3) 0.015(3) 0.016(3) -0.003(3) 0.003(3) 0.001(3)
O21 0.022(5) 0.022(5) 0.019(5) 0.001(5) -0.006(4) -0.004(4)
O25 0.019(5) 0.022(5) 0.026(6) -0.006(5) 0.006(4) -0.003(4)
O23 0.026(5) 0.012(5) 0.018(5) -0.006(4) -0.010(4) -0.003(4)
O8 0.026(5) 0.021(5) 0.017(5) -0.006(4) 0.006(4) -0.001(4)
O19 0.009(5) 0.018(5) 0.027(6) -0.005(5) -0.002(4) 0.000(4)
O34 0.019(3) 0.014(3) 0.016(3) -0.003(3) -0.003(3) 0.000(3)
O9 0.017(4) 0.019(4) 0.019(4) 0.002(4) 0.000(3) 0.003(4)
N1 0.008(5) 0.023(6) 0.023(7) -0.006(5) 0.001(5) -0.007(5)
O27 0.019(5) 0.011(5) 0.027(6) -0.010(4) -0.004(4) 0.003(4)
O38 0.031(6) 0.033(6) 0.009(5) -0.006(5) 0.007(4) -0.017(5)
N2 0.007(5) 0.022(5) 0.016(5) -0.006(5) 0.003(4) -0.005(4)
O5 0.027(5) 0.044(6) 0.028(6) -0.011(5) -0.005(4) -0.003(5)
N6 0.042(7) 0.011(6) 0.015(7) 0.007(5) 0.007(6) 0.004(5)
O36 0.022(5) 0.025(5) 0.021(5) 0.000(4) 0.006(4) -0.007(4)
N3 0.012(5) 0.012(5) 0.012(6) 0.006(5) -0.001(5) -0.003(5)
N4 0.011(5) 0.014(6) 0.007(6) -0.004(5) 0.003(4) 0.003(5)
N5 0.029(7) 0.014(6) 0.024(7) 0.006(5) 0.003(5) 0.003(5)
C01S 0.016(4) 0.022(4) 0.021(4) -0.003(4) 0.005(4) 0.000(4)
C01U 0.037(4) 0.022(4) 0.024(4) 0.002(4) 0.009(4) 0.002(4)
C01V 0.041(5) 0.018(4) 0.024(5) 0.002(4) 0.010(4) 0.002(4)
C01W 0.012(4) 0.027(4) 0.022(5) -0.009(4) 0.005(4) 0.001(4)
O37 0.036(5) 0.024(5) 0.015(5) 0.005(5) -0.004(4) -0.001(5)
O6 0.040(6) 0.042(6) 0.056(7) -0.030(6) -0.018(6) 0.007(5)
C01Z 0.017(5) 0.021(5) 0.022(5) -0.002(4) 0.000(4) -0.003(4)
C020 0.023(5) 0.024(5) 0.020(5) -0.013(5) -0.003(4) -0.003(5)
C021 0.042(5) 0.027(5) 0.028(5) 0.002(5) 0.007(5) 0.000(5)
C022 0.015(5) 0.024(5) 0.022(5) -0.007(4) 0.002(4) -0.004(4)
C023 0.041(4) 0.022(4) 0.023(4) 0.002(4) 0.008(4) 0.000(4)
C024 0.016(5) 0.019(5) 0.022(5) -0.003(5) -0.001(4) -0.005(4)
C025 0.015(4) 0.021(4) 0.020(4) -0.002(4) 0.004(4) -0.001(4)
C026 0.042(5) 0.025(5) 0.032(5) 0.004(5) 0.006(5) 0.000(5)
C027 0.021(4) 0.023(4) 0.030(5) 0.006(4) 0.002(4) 0.003(4)
C028 0.022(4) 0.025(4) 0.033(5) 0.009(4) 0.000(4) -0.001(4)
C029 0.043(5) 0.022(5) 0.027(5) 0.002(5) 0.004(5) 0.000(5)
C2 0.013(4) 0.024(4) 0.023(5) -0.005(4) 0.003(4) 0.000(4)
C3 0.019(5) 0.027(5) 0.020(5) -0.007(4) 0.002(4) 0.001(4)
C4 0.024(5) 0.026(5) 0.034(5) 0.011(4) -0.002(4) -0.002(4)
C6 0.024(4) 0.023(4) 0.031(5) 0.007(4) 0.001(4) 0.002(4)
C7 0.044(5) 0.020(5) 0.025(5) 0.001(5) 0.008(5) 0.002(5)
C9 0.029(4) 0.023(4) 0.031(5) 0.006(4) -0.001(4) 0.007(4)
C10 0.017(5) 0.022(5) 0.027(5) -0.008(4) 0.005(4) 0.002(4)
C11 0.025(5) 0.025(5) 0.034(5) 0.008(5) -0.003(4) 0.004(4)
C12 0.028(5) 0.027(5) 0.035(5) 0.008(5) -0.002(5) -0.002(4)
C13 0.040(5) 0.022(4) 0.028(5) 0.001(4) 0.008(4) -0.001(4)
C16 0.029(5) 0.025(5) 0.037(6) 0.008(5) -0.003(5) 0.004(5)
C17 0.048(6) 0.019(5) 0.029(6) 0.002(5) 0.005(5) -0.007(5)
C18 0.024(5) 0.025(5) 0.036(5) 0.005(5) 0.000(4) 0.004(4)
C19 0.023(4) 0.025(4) 0.035(5) 0.009(4) 0.003(4) 0.000(4)
C22 0.041(4) 0.025(4) 0.032(5) 0.004(4) 0.002(4) 0.003(4)
Zn1 0.0133(16) 0.0054(15) 0.0095(18) 0.0001(14) 0.0014(13) -0.0022(13)
O44 0.038(7) 0.061(8) 0.027(7) -0.012(6) -0.002(5) 0.000(6)
O45 0.058(6) 0.041(6) 0.041(6) 0.002(5) -0.014(6) 0.001(5)

loop_
_atom_type_symbol
_atom_type_description
_atom_type_scat_dispersion_real
_atom_type_scat_dispersion_imag
_atom_type_scat_source
C C 0.0033 0.0016 'International Tables Vol C Tables 4.2.6.8 and 6.1.1.4'
H H 0.0000 0.0000 'International Tables Vol C Tables 4.2.6.8 and 6.1.1.4'
Cu Cu 0.3201 1.2651 'International Tables Vol C Tables 4.2.6.8 and 6.1.1.4'
N N 0.0061 0.0033 'International Tables Vol C Tables 4.2.6.8 and 6.1.1.4'
O O 0.0106 0.0060 'International Tables Vol C Tables 4.2.6.8 and 6.1.1.4'
W W -0.8490 6.8722 'International Tables Vol C Tables 4.2.6.8 and 6.1.1.4'
Zn Zn 0.2839 1.4301 'International Tables Vol C Tables 4.2.6.8 and 6.1.1.4'

loop_
_geom_angle_atom_site_label_1
_geom_angle_atom_site_label_2
_geom_angle_atom_site_label_3
_geom_angle
_geom_angle_site_symmetry_1
_geom_angle_site_symmetry_3
_geom_angle_publ_flag
O28 W4 O41 75.8(4) . . ?
O28 W4 O13 91.9(4) . . ?
O28 W4 O30 93.7(4) . . ?
O28 W4 O29 160.7(4) . . ?
O13 W4 O41 89.2(4) . . ?
O13 W4 O30 161.2(4) . . ?
O13 W4 O29 83.5(4) . . ?
O30 W4 O41 74.9(4) . . ?
O30 W4 O29 85.3(4) . . ?
O29 W4 O41 85.3(4) . . ?
O1 W4 O41 170.7(4) . . ?
O1 W4 O28 101.8(4) . . ?
O1 W4 O13 99.9(4) . . ?
O1 W4 O30 96.5(4) . . ?
O1 W4 O29 97.4(4) . . ?
O15 W2 O43 87.4(4) . . ?
O15 W2 O12 158.6(4) . . ?
O15 W2 O16 82.9(4) . . ?
O11 W2 O15 91.3(4) . . ?
O11 W2 O43 73.1(4) . . ?
O11 W2 O12 89.3(4) . . ?
O11 W2 O16 158.4(4) . . ?
O12 W2 O43 72.4(4) . . ?
O12 W2 O16 88.6(4) . . ?
O16 W2 O43 85.8(4) . . ?
O8 W2 O15 101.0(5) . . ?
O8 W2 O11 100.1(4) . . ?
O8 W2 O43 169.4(4) . . ?
O8 W2 O12 99.9(5) . . ?
O8 W2 O16 101.5(4) . . ?
O17 W8 O40 89.0(4) . . ?
O17 W8 O33 159.1(4) . . ?
O17 W8 O26 81.1(4) . . ?
O33 W8 O40 74.1(4) . . ?
O33 W8 O26 85.6(4) . . ?
O26 W8 O40 86.8(4) . . ?
O24 W8 O17 92.3(4) . . ?
O24 W8 O40 76.8(4) . . ?
O24 W8 O33 95.6(4) . . ?
O24 W8 O26 162.5(4) . . ?
O25 W8 O17 101.9(4) . . ?
O25 W8 O40 167.8(4) . . ?
O25 W8 O33 96.3(4) . . ?
O25 W8 O26 100.1(4) . . ?
O25 W8 O24 97.2(4) . . ?
O2 W7 O40 74.1(4) . . ?
O2 W7 O24 88.5(4) . . ?
O24 W7 O40 75.1(4) . . ?
O16 W7 O40 88.5(4) . . ?
O16 W7 O2 162.6(4) . . ?
O16 W7 O24 86.4(4) . . ?
O22 W7 O40 91.6(4) . . ?
O22 W7 O2 91.6(4) . . ?
O22 W7 O24 166.1(4) . . ?
O22 W7 O16 89.4(4) . . ?
O23 W7 O40 162.8(4) . . ?
O23 W7 O2 95.8(4) . . ?
O23 W7 O24 91.1(4) . . ?
O23 W7 O16 101.0(4) . . ?
O23 W7 O22 102.7(4) . . ?
O17 W1 O18 86.3(4) . . ?
O17 W1 O43 87.2(4) . . ?
O17 W1 O12 89.8(4) . . ?
O17 W1 O10 161.2(4) . . ?
O18 W1 O43 84.7(4) . . ?
O12 W1 O18 159.3(4) . . ?
O12 W1 O43 74.8(4) . . ?
O12 W1 O10 89.1(4) . . ?
O10 W1 O18 88.0(4) . . ?
O10 W1 O43 74.4(4) . . ?
O9 W1 O17 102.5(4) . . ?
O9 W1 O18 102.1(4) . . ?
O9 W1 O43 168.4(4) . . ?
O9 W1 O12 98.6(4) . . ?
O9 W1 O10 96.2(4) . . ?
O18 W9 O41 90.7(4) . . ?
O18 W9 O28 87.1(4) . . ?
O18 W9 O3 164.7(4) . 3_666 ?
O28 W9 O41 73.5(3) . . ?
O3 W9 O41 74.0(4) 3_666 . ?
O3 W9 O28 87.2(4) 3_666 . ?
O26 W9 O18 88.8(4) . . ?
O26 W9 O41 91.6(4) . . ?
O26 W9 O28 164.4(4) . . ?
O26 W9 O3 93.0(4) . 3_666 ?
O27 W9 O18 102.9(4) . . ?
O27 W9 O41 159.1(4) . . ?
O27 W9 O28 91.2(4) . . ?
O27 W9 O3 91.4(4) . 3_666 ?
O27 W9 O26 104.3(4) . . ?
O11 W3 O14 88.1(4) . . ?
O11 W3 O43 74.5(4) . . ?
O11 W3 O10 89.8(4) . . ?
O14 W3 O43 87.3(4) . . ?
O13 W3 O11 159.8(4) . . ?
O13 W3 O14 83.9(4) . . ?
O13 W3 O43 86.5(4) . . ?
O13 W3 O10 91.7(4) . . ?
O7 W3 O11 98.3(4) . . ?
O7 W3 O14 101.3(4) . . ?
O7 W3 O13 101.5(4) . . ?
O7 W3 O43 168.7(4) . . ?
O7 W3 O10 97.5(4) . . ?
O10 W3 O14 161.1(4) . . ?
O10 W3 O43 74.1(4) . . ?
O33 W11 O40 75.4(4) . . ?
O33 W11 O2 89.2(4) . . ?
O39 W11 O40 92.4(4) . . ?
O39 W11 O33 91.5(4) . . ?
O39 W11 O2 164.2(4) . . ?
O39 W11 O35 88.0(4) . . ?
O2 W11 O40 72.5(4) . . ?
O35 W11 O40 86.9(4) . . ?
O35 W11 O33 162.2(4) . . ?
O35 W11 O2 86.6(4) . . ?
O36 W11 O40 161.1(4) . . ?
O36 W11 O33 96.9(4) . . ?
O36 W11 O39 105.1(5) . . ?
O36 W11 O2 90.5(4) . . ?
O36 W11 O35 100.4(5) . . ?
O20 W5 O42 73.4(4) . . ?
O20 W5 O31 86.9(4) . . ?
O14 W5 O20 89.8(4) . . ?
O14 W5 O42 89.5(4) . . ?
O14 W5 O31 161.3(4) . . ?
O14 W5 O29 88.1(4) . . ?
O31 W5 O42 71.9(4) . . ?
O29 W5 O20 160.2(4) . . ?
O29 W5 O42 86.9(4) . . ?
O29 W5 O31 88.9(4) . . ?
O19 W5 O20 97.6(4) . . ?
O19 W5 O14 100.7(4) . . ?
O19 W5 O42 166.5(4) . . ?
O19 W5 O31 98.0(4) . . ?
O19 W5 O29 102.2(4) . . ?
O3 W12 O41 72.8(3) 3_666 . ?
O39 W12 O41 85.8(4) . . ?
O39 W12 O3 85.3(4) . 3_666 ?
O30 W12 O41 75.1(4) . . ?
O30 W12 O3 90.6(4) . 3_666 ?
O30 W12 O39 160.9(4) . . ?
O34 W12 O41 92.4(4) . . ?
O34 W12 O3 163.2(4) . 3_666 ?
O34 W12 O39 85.6(4) . . ?
O34 W12 O30 93.4(4) . . ?
O38 W12 O41 163.0(4) . . ?
O38 W12 O3 92.2(5) . 3_666 ?
O38 W12 O39 101.2(4) . . ?
O38 W12 O30 97.6(4) . . ?
O38 W12 O34 103.5(5) . . ?
O15 W6 O42 87.0(4) . . ?
O15 W6 O22 83.6(4) . . ?
O15 W6 O32 159.2(4) . . ?
O20 W6 O15 92.1(4) . . ?
O20 W6 O42 74.2(4) . . ?
O20 W6 O22 160.2(4) . . ?
O20 W6 O32 90.0(4) . . ?
O22 W6 O42 86.3(4) . . ?
O32 W6 O42 73.7(4) . . ?
O32 W6 O22 87.5(4) . . ?
O21 W6 O15 102.0(4) . . ?
O21 W6 O20 99.3(4) . . ?
O21 W6 O42 169.2(4) . . ?
O21 W6 O22 100.5(4) . . ?
O21 W6 O32 98.1(4) . . ?
O31 W10 O42 74.0(4) . . ?
O31 W10 O35 157.3(4) . . ?
O31 W10 O32 90.6(4) . . ?
O31 W10 O34 88.2(4) . . ?
O35 W10 O42 84.1(4) . . ?
O35 W10 O34 84.9(4) . . ?
O32 W10 O42 75.0(4) . . ?
O32 W10 O35 89.3(4) . . ?
O32 W10 O34 161.9(4) . . ?
O34 W10 O42 87.3(4) . . ?
O37 W10 O42 170.2(4) . . ?
O37 W10 O31 100.9(5) . . ?
O37 W10 O35 101.7(5) . . ?
O37 W10 O32 96.9(5) . . ?
O37 W10 O34 101.1(5) . . ?
O2 Cu2 O4 86.8(4) . . ?
O2 Cu2 O9 103.0(4) . 2_545 ?
O2 Cu2 N3 94.3(4) . . ?
O2 Cu2 N4 172.0(4) . . ?
O4 Cu2 O9 84.2(4) . 2_545 ?
N3 Cu2 O4 166.9(5) . . ?
N3 Cu2 O9 108.1(4) . 2_545 ?
N4 Cu2 O4 95.2(4) . . ?
N4 Cu2 O9 84.9(4) . 2_545 ?
N4 Cu2 N3 82.0(5) . . ?
O3 Cu1 O1 90.2(4) . . ?
O3 Cu1 N1 175.9(5) . . ?
O3 Cu1 N2 94.9(4) . . ?
O1 Cu1 N1 93.6(4) . . ?
O1 Cu1 N2 174.9(4) . . ?
N2 Cu1 N1 81.3(5) . . ?
O5 Cu3 N6 169.1(5) . . ?
O5 Cu3 N5 92.3(5) . . ?
O5 Cu3 O6 90.9(5) . . ?
N6 Cu3 N5 82.5(5) . . ?
O6 Cu3 N6 91.9(5) . . ?
O6 Cu3 N5 165.8(6) . . ?
W1 O17 W8 155.0(6) . . ?
W6 O15 W2 156.8(5) . . ?
W9 O18 W1 147.3(5) . . ?
W4 O41 W12 96.2(4) . . ?
W9 O41 W4 98.9(4) . . ?
W9 O41 W12 102.1(4) . . ?
Zn1 O41 W4 120.4(4) . . ?
Zn1 O41 W9 116.3(5) . . ?
Zn1 O41 W12 119.0(5) . . ?
W7 O40 W8 97.8(4) . . ?
W7 O40 W11 102.5(4) . . ?
W11 O40 W8 97.0(3) . . ?
Zn1 O40 W8 117.9(4) . . ?
Zn1 O40 W7 120.1(5) . . ?
Zn1 O40 W11 117.3(5) . . ?
W6 O20 W5 117.5(5) . . ?
W2 O11 W3 118.0(4) . . ?
W4 O28 W9 111.5(4) . . ?
W12 O3 W9 110.8(4) 3_666 3_666 ?
Cu1 O3 W9 130.3(5) . 3_666 ?
Cu1 O3 W12 118.6(5) . 3_666 ?
W5 O14 W3 150.0(5) . . ?
W4 O13 W3 154.8(5) . . ?
W8 O33 W11 113.5(4) . . ?
W5 O42 W6 94.8(3) . . ?
W10 O42 W5 96.3(4) . . ?
W10 O42 W6 95.7(3) . . ?
Zn1 O42 W5 118.3(5) . . ?
Zn1 O42 W6 122.0(5) . . ?
Zn1 O42 W10 123.2(5) . . ?
W11 O39 W12 150.0(5) . . ?
W9 O26 W8 152.1(5) . . ?
W1 O43 W2 95.2(4) . . ?
W1 O43 W3 96.3(4) . . ?
W3 O43 W2 94.4(3) . . ?
Zn1 O43 W2 119.2(5) . . ?
Zn1 O43 W1 122.2(5) . . ?
Zn1 O43 W3 122.7(5) . . ?
W7 O2 W11 110.6(4) . . ?
Cu2 O2 W7 132.4(5) . . ?
Cu2 O2 W11 115.8(5) . . ?
W1 O12 W2 117.6(5) . . ?
W12 O30 W4 113.7(5) . . ?
W10 O31 W5 117.8(5) . . ?
W8 O24 W7 110.2(4) . . ?
W7 O16 W2 150.1(6) . . ?
W11 O35 W10 150.8(6) . . ?
W5 O29 W4 151.2(6) . . ?
W7 O22 W6 148.6(5) . . ?
W10 O32 W6 115.6(5) . . ?
W4 O1 Cu1 171.4(6) . . ?
Cu2 O4 H4A 111.6 . . ?
Cu2 O4 H4B 113.6 . . ?
H4A O4 H4B 100.3 . . ?
W3 O10 W1 115.3(5) . . ?
W12 O34 W10 152.0(6) . . ?
W1 O9 Cu2 137.2(5) . 2 ?
C01S N1 Cu1 113.3(10) . . ?
C022 N1 Cu1 127.7(10) . . ?
C022 N1 C01S 119.0(13) . . ?
C025 N2 Cu1 117.5(10) . . ?
C025 N2 C10 115.4(12) . . ?
C10 N2 Cu1 126.5(10) . . ?
Cu3 O5 H5A 113.0 . . ?
Cu3 O5 H5B 111.9 . . ?
H5A O5 H5B 101.3 . . ?
C01U N6 Cu3 113.7(10) . . ?
C22 N6 Cu3 126.6(11) . . ?
C22 N6 C01U 118.5(15) . . ?
C027 N3 Cu2 113.2(10) . . ?
C6 N3 Cu2 125.2(10) . . ?
C6 N3 C027 121.4(13) . . ?
C028 N4 Cu2 114.3(10) . . ?
C11 N4 Cu2 126.9(10) . . ?
C11 N4 C028 118.5(13) . . ?
C023 N5 Cu3 112.6(10) . . ?
C029 N5 Cu3 126.8(11) . . ?
C029 N5 C023 120.6(14) . . ?
N1 C01S C01W 121.7(14) . . ?
N1 C01S C025 115.1(12) . . ?
C01W C01S C025 123.2(13) . . ?
N6 C01U C023 115.1(15) . . ?
C13 C01U N6 120.8(15) . . ?
C13 C01U C023 124.0(16) . . ?
C023 C01V H01V 120.8 . . ?
C7 C01V H01V 120.8 . . ?
C7 C01V C023 118.3(16) . . ?
C01S C01W H01W 120.8 . . ?
C3 C01W C01S 118.3(14) . . ?
C3 C01W H01W 120.8 . . ?
Cu3 O6 H6A 109.2 . . ?
Cu3 O6 H6B 111.2 . . ?
H6A O6 H6B 103.7 . . ?
C024 C01Z H01Z 120.9 . . ?
C2 C01Z H01Z 120.9 . . ?
C2 C01Z C024 118.2(14) . . ?
C022 C020 H020 120.3 . . ?
C022 C020 C3 119.3(15) . . ?
C3 C020 H020 120.3 . . ?
C026 C021 H021 120.2 . . ?
C026 C021 C13 119.6(18) . . ?
C13 C021 H021 120.2 . . ?
N1 C022 C020 121.4(14) . . ?
N1 C022 H022 119.3 . . ?
C020 C022 H022 119.3 . . ?
N5 C023 C01U 114.8(14) . . ?
N5 C023 C01V 120.0(15) . . ?
C01V C023 C01U 125.2(16) . . ?
C01Z C024 H024 120.9 . . ?
C10 C024 C01Z 118.3(15) . . ?
C10 C024 H024 120.9 . . ?
N2 C025 C01S 112.0(12) . . ?
N2 C025 C2 124.5(15) . . ?
C2 C025 C01S 123.5(13) . . ?
C021 C026 H026 120.2 . . ?
C021 C026 C22 119.7(17) . . ?
C22 C026 H026 120.2 . . ?
N3 C027 C028 116.6(13) . . ?
N3 C027 C19 118.8(14) . . ?
C19 C027 C028 124.4(14) . . ?
N4 C028 C027 113.8(13) . . ?
N4 C028 C4 121.3(15) . . ?
C4 C028 C027 124.9(15) . . ?
N5 C029 H029 120.2 . . ?
N5 C029 C17 119.6(16) . . ?
C17 C029 H029 120.2 . . ?
C01Z C2 H2 120.3 . . ?
C025 C2 C01Z 119.3(14) . . ?
C025 C2 H2 120.3 . . ?
C01W C3 C020 120.0(14) . . ?
C01W C3 H3 120.0 . . ?
C020 C3 H3 120.0 . . ?
C028 C4 H4 119.5 . . ?
C12 C4 C028 121.0(16) . . ?
C12 C4 H4 119.5 . . ?
N3 C6 H6 120.2 . . ?
N3 C6 C9 119.6(15) . . ?
C9 C6 H6 120.2 . . ?
C01V C7 H7 119.1 . . ?
C17 C7 C01V 121.8(16) . . ?
C17 C7 H7 119.1 . . ?
C6 C9 H9 118.6 . . ?
C18 C9 C6 122.8(16) . . ?
C18 C9 H9 118.6 . . ?
N2 C10 C024 124.2(14) . . ?
N2 C10 H10 117.9 . . ?
C024 C10 H10 117.9 . . ?
N4 C11 H11 119.1 . . ?
N4 C11 C16 121.7(15) . . ?
C16 C11 H11 119.1 . . ?
C4 C12 H12 120.8 . . ?
C4 C12 C16 118.3(16) . . ?
C16 C12 H12 120.8 . . ?
C01U C13 C021 120.0(17) . . ?
C01U C13 H13 120.0 . . ?
C021 C13 H13 120.0 . . ?
C11 C16 H16 120.5 . . ?
C12 C16 C11 119.0(16) . . ?
C12 C16 H16 120.5 . . ?
C029 C17 H17 120.3 . . ?
C7 C17 C029 119.5(16) . . ?
C7 C17 H17 120.3 . . ?
C9 C18 H18 122.2 . . ?
C9 C18 C19 115.6(15) . . ?
C19 C18 H18 122.2 . . ?
C027 C19 H19 119.3 . . ?
C18 C19 C027 121.4(15) . . ?
C18 C19 H19 119.3 . . ?
N6 C22 C026 121.2(16) . . ?
N6 C22 H22 119.4 . . ?
C026 C22 H22 119.4 . . ?
O40 Zn1 O41 112.2(4) . . ?
O42 Zn1 O41 109.3(4) . . ?
O42 Zn1 O40 106.1(4) . . ?
O43 Zn1 O41 108.0(4) . . ?
O43 Zn1 O40 110.5(4) . . ?
O43 Zn1 O42 110.7(4) . . ?
H44A O44 H44B 104.5 . . ?
H45A O45 H45B 104.5 . . ?

loop_
_geom_bond_atom_site_label_1
_geom_bond_atom_site_label_2
_geom_bond_distance
_geom_bond_site_symmetry_2
_geom_bond_publ_flag
W4 O41 2.169(9) . ?
W4 O28 1.860(9) . ?
W4 O13 1.908(10) . ?
W4 O30 1.936(10) . ?
W4 O29 1.965(9) . ?
W4 O1 1.753(9) . ?
W2 O15 1.924(10) . ?
W2 O11 1.907(9) . ?
W2 O43 2.275(9) . ?
W2 O12 1.935(9) . ?
W2 O16 1.945(9) . ?
W2 O8 1.701(10) . ?
W8 O17 1.934(9) . ?
W8 O40 2.200(9) . ?
W8 O33 1.939(10) . ?
W8 O26 1.990(9) . ?
W8 O24 1.892(9) . ?
W8 O25 1.715(10) . ?
W7 O40 2.116(9) . ?
W7 O2 1.990(9) . ?
W7 O24 2.073(9) . ?
W7 O16 1.886(10) . ?
W7 O22 1.846(9) . ?
W7 O23 1.730(9) . ?
W1 O17 1.898(9) . ?
W1 O18 1.939(9) . ?
W1 O43 2.185(9) . ?
W1 O12 1.918(10) . ?
W1 O10 1.936(9) . ?
W1 O9 1.720(10) . ?
W9 O18 1.881(10) . ?
W9 O41 2.099(9) . ?
W9 O28 2.061(9) . ?
W9 O3 2.025(9) 3_666 ?
W9 O26 1.852(9) . ?
W9 O27 1.730(9) . ?
W3 O11 1.925(9) . ?
W3 O14 1.949(9) . ?
W3 O13 1.924(9) . ?
W3 O43 2.201(9) . ?
W3 O7 1.692(10) . ?
W3 O10 1.933(10) . ?
W11 O40 2.138(9) . ?
W11 O33 1.945(10) . ?
W11 O39 1.861(10) . ?
W11 O2 2.047(9) . ?
W11 O35 1.907(10) . ?
W11 O36 1.704(10) . ?
W5 O20 1.948(9) . ?
W5 O14 1.886(9) . ?
W5 O42 2.223(9) . ?
W5 O31 1.972(10) . ?
W5 O29 1.888(9) . ?
W5 O19 1.703(9) . ?
W12 O41 2.169(10) . ?
W12 O3 2.007(9) 3_666 ?
W12 O39 1.964(9) . ?
W12 O30 1.920(9) . ?
W12 O34 1.870(9) . ?
W12 O38 1.705(10) . ?
W6 O15 1.891(10) . ?
W6 O20 1.890(9) . ?
W6 O42 2.235(9) . ?
W6 O22 1.964(9) . ?
W6 O32 1.963(10) . ?
W6 O21 1.696(10) . ?
W10 O42 2.205(9) . ?
W10 O31 1.879(9) . ?
W10 O35 1.933(10) . ?
W10 O32 1.927(10) . ?
W10 O34 1.953(9) . ?
W10 O37 1.710(10) . ?
Cu2 O2 1.967(9) . ?
Cu2 O4 2.018(10) . ?
Cu2 O9 2.336(10) 2_545 ?
Cu2 N3 1.982(11) . ?
Cu2 N4 1.975(11) . ?
Cu1 O3 1.941(9) . ?
Cu1 O1 1.952(9) . ?
Cu1 N1 2.012(12) . ?
Cu1 N2 1.982(11) . ?
Cu3 O5 1.954(11) . ?
Cu3 N6 1.970(13) . ?
Cu3 N5 1.993(12) . ?
Cu3 O6 1.963(12) . ?
O41 Zn1 1.893(10) . ?
O40 Zn1 1.877(9) . ?
O3 W9 2.025(9) 3_666 ?
O3 W12 2.007(9) 3_666 ?
O42 Zn1 1.828(10) . ?
O43 Zn1 1.809(10) . ?
O4 H4A 0.9093 . ?
O4 H4B 0.9128 . ?
O9 Cu2 2.336(10) 2 ?
N1 C01S 1.362(18) . ?
N1 C022 1.340(18) . ?
N2 C025 1.326(17) . ?
N2 C10 1.335(19) . ?
O5 H5A 0.9000 . ?
O5 H5B 0.8982 . ?
N6 C01U 1.35(2) . ?
N6 C22 1.34(2) . ?
N3 C027 1.343(18) . ?
N3 C6 1.313(19) . ?
N4 C028 1.360(18) . ?
N4 C11 1.328(19) . ?
N5 C023 1.38(2) . ?
N5 C029 1.331(19) . ?
C01S C01W 1.368(19) . ?
C01S C025 1.52(2) . ?
C01U C023 1.46(2) . ?
C01U C13 1.35(2) . ?
C01V H01V 0.9300 . ?
C01V C023 1.38(2) . ?
C01V C7 1.35(2) . ?
C01W H01W 0.9300 . ?
C01W C3 1.37(2) . ?
O6 H6A 0.8627 . ?
O6 H6B 0.8621 . ?
C01Z H01Z 0.9300 . ?
C01Z C024 1.37(2) . ?
C01Z C2 1.37(2) . ?
C020 H020 0.9300 . ?
C020 C022 1.36(2) . ?
C020 C3 1.38(2) . ?
C021 H021 0.9300 . ?
C021 C026 1.31(2) . ?
C021 C13 1.38(2) . ?
C022 H022 0.9300 . ?
C024 H024 0.9300 . ?
C024 C10 1.35(2) . ?
C025 C2 1.33(2) . ?
C026 H026 0.9300 . ?
C026 C22 1.39(2) . ?
C027 C028 1.45(2) . ?
C027 C19 1.39(2) . ?
C028 C4 1.37(2) . ?
C029 H029 0.9300 . ?
C029 C17 1.39(2) . ?
C2 H2 0.9300 . ?
C3 H3 0.9300 . ?
C4 H4 0.9300 . ?
C4 C12 1.35(2) . ?
C6 H6 0.9300 . ?
C6 C9 1.39(2) . ?
C7 H7 0.9300 . ?
C7 C17 1.35(2) . ?
C9 H9 0.9300 . ?
C9 C18 1.34(2) . ?
C10 H10 0.9300 . ?
C11 H11 0.9300 . ?
C11 C16 1.41(2) . ?
C12 H12 0.9300 . ?
C12 C16 1.39(2) . ?
C13 H13 0.9300 . ?
C16 H16 0.9300 . ?
C17 H17 0.9300 . ?
C18 H18 0.9300 . ?
C18 C19 1.39(2) . ?
C19 H19 0.9300 . ?
C22 H22 0.9300 . ?
O44 H44A 0.8501 . ?
O44 H44B 0.8497 . ?
O45 H45A 0.8499 . ?
O45 H45B 0.8499 . ?

loop_
_geom_torsion_atom_site_label_1
_geom_torsion_atom_site_label_2
_geom_torsion_atom_site_label_3
_geom_torsion_atom_site_label_4
_geom_torsion
_geom_torsion_site_symmetry_1
_geom_torsion_site_symmetry_2
_geom_torsion_site_symmetry_3
_geom_torsion_site_symmetry_4
_geom_torsion_publ_flag
W4 O41 Zn1 O40 179.8(5) . . . . ?
W4 O41 Zn1 O42 62.5(6) . . . . ?
W4 O41 Zn1 O43 -58.1(6) . . . . ?
W2 O43 Zn1 O41 178.6(4) . . . . ?
W2 O43 Zn1 O40 -58.3(6) . . . . ?
W2 O43 Zn1 O42 59.0(6) . . . . ?
W8 O40 Zn1 O41 61.6(6) . . . . ?
W8 O40 Zn1 O42 -179.1(5) . . . . ?
W8 O40 Zn1 O43 -59.0(6) . . . . ?
W7 O40 Zn1 O41 -179.3(5) . . . . ?
W7 O40 Zn1 O42 -60.1(6) . . . . ?
W7 O40 Zn1 O43 60.0(6) . . . . ?
W1 O43 Zn1 O41 -63.0(6) . . . . ?
W1 O43 Zn1 O40 60.1(6) . . . . ?
W1 O43 Zn1 O42 177.4(5) . . . . ?
W9 O41 Zn1 O40 -60.8(6) . . . . ?
W9 O41 Zn1 O42 -178.2(4) . . . . ?
W9 O41 Zn1 O43 61.3(6) . . . . ?
W3 O43 Zn1 O41 61.1(6) . . . . ?
W3 O43 Zn1 O40 -175.8(5) . . . . ?
W3 O43 Zn1 O42 -58.6(6) . . . . ?
W11 O40 Zn1 O41 -53.7(6) . . . . ?
W11 O40 Zn1 O42 65.5(6) . . . . ?
W11 O40 Zn1 O43 -174.4(4) . . . . ?
W5 O42 Zn1 O41 -60.6(6) . . . . ?
W5 O42 Zn1 O40 178.2(5) . . . . ?
W5 O42 Zn1 O43 58.2(6) . . . . ?
W12 O41 Zn1 O40 61.9(6) . . . . ?
W12 O41 Zn1 O42 -55.4(6) . . . . ?
W12 O41 Zn1 O43 -176.0(5) . . . . ?
W6 O42 Zn1 O41 -177.2(5) . . . . ?
W6 O42 Zn1 O40 61.6(6) . . . . ?
W6 O42 Zn1 O43 -58.4(6) . . . . ?
W10 O42 Zn1 O41 59.4(6) . . . . ?
W10 O42 Zn1 O40 -61.7(6) . . . . ?
W10 O42 Zn1 O43 178.3(5) . . . . ?
Cu2 N3 C027 C028 -2.8(19) . . . . ?
Cu2 N3 C027 C19 171.7(13) . . . . ?
Cu2 N3 C6 C9 -175.6(12) . . . . ?
Cu2 N4 C028 C027 -2.9(18) . . . . ?
Cu2 N4 C028 C4 177.6(14) . . . . ?
Cu2 N4 C11 C16 -174.9(13) . . . . ?
Cu1 N1 C01S C01W -173.1(13) . . . . ?
Cu1 N1 C01S C025 6.8(17) . . . . ?
Cu1 N1 C022 C020 175.5(12) . . . . ?
Cu1 N2 C025 C01S 7.2(17) . . . . ?
Cu1 N2 C025 C2 -172.3(13) . . . . ?
Cu1 N2 C10 C024 170.1(12) . . . . ?
Cu3 N6 C01U C023 -12.5(19) . . . . ?
Cu3 N6 C01U C13 164.3(13) . . . . ?
Cu3 N6 C22 C026 -164.9(13) . . . . ?
Cu3 N5 C023 C01U 1.5(18) . . . . ?
Cu3 N5 C023 C01V 179.4(13) . . . . ?
Cu3 N5 C029 C17 -176.7(12) . . . . ?
O17 W8 O24 W7 86.1(5) . . . . ?
O17 W1 O9 Cu2 -161.0(7) . . . 2 ?
O15 W6 O20 W5 82.5(5) . . . . ?
O18 W1 O17 W8 -32.7(12) . . . . ?
O18 W1 O9 Cu2 110.1(8) . . . 2 ?
O18 W9 O26 W8 31.5(12) . . . . ?
O41 W4 O28 W9 -3.9(4) . . . . ?
O41 W9 O18 W1 66.9(10) . . . . ?
O41 W9 O26 W8 -59.2(12) . . . . ?
O41 W12 O34 W10 -51.3(12) . . . . ?
O40 W8 O24 W7 -2.3(4) . . . . ?
O40 W7 O16 W2 66.7(11) . . . . ?
O40 W7 O22 W6 -58.5(11) . . . . ?
O40 W11 O39 W12 -61.4(12) . . . . ?
O20 W5 O14 W3 133.1(10) . . . . ?
O20 W5 O29 W4 -62.3(18) . . . . ?
O20 W6 O15 W2 -127.7(14) . . . . ?
O28 W9 O18 W1 140.3(10) . . . . ?
O28 W9 O26 W8 -43(2) . . . . ?
O3 W9 O18 W1 72.3(18) 3_666 . . . ?
O3 W9 O26 W8 -133.3(12) 3_666 . . . ?
O3 W12 O34 W10 -23(2) 3_666 . . . ?
O14 W5 O29 W4 21.7(11) . . . . ?
O13 W4 O28 W9 84.8(5) . . . . ?
O33 W8 O24 W7 -74.5(5) . . . . ?
O33 W11 O39 W12 -136.8(11) . . . . ?
O42 W5 O14 W3 59.7(10) . . . . ?
O42 W5 O29 W4 -67.9(11) . . . . ?
O42 W6 O15 W2 -53.6(14) . . . . ?
O42 W6 O20 W5 -3.8(5) . . . . ?
O42 W10 O31 W5 1.7(5) . . . . ?
O39 W12 O34 W10 34.3(12) . . . . ?
O26 W8 O24 W7 18.7(16) . . . . ?
O26 W9 O18 W1 -24.7(10) . . . . ?
O43 W1 O17 W8 52.2(12) . . . . ?
O43 W1 O9 Cu2 -15(3) . . . 2 ?
O2 W7 O16 W2 68.7(18) . . . . ?
O2 W7 O22 W6 -132.7(11) . . . . ?
O2 W11 O39 W12 -45(2) . . . . ?
O12 W1 O17 W8 127.0(13) . . . . ?
O12 W1 O9 Cu2 -69.3(8) . . . 2 ?
O30 W4 O28 W9 -77.3(5) . . . . ?
O30 W12 O34 W10 -126.6(12) . . . . ?
O31 W5 O14 W3 53.6(18) . . . . ?
O31 W5 O29 W4 -139.8(11) . . . . ?
O24 W7 O16 W2 141.9(11) . . . . ?
O24 W7 O22 W6 -42(2) . . . . ?
O16 W7 O22 W6 29.9(11) . . . . ?
O35 W11 O39 W12 25.4(12) . . . . ?
O35 W10 O31 W5 -13.7(14) . . . . ?
O29 W4 O28 W9 9.1(15) . . . . ?
O29 W5 O14 W3 -27.2(10) . . . . ?
O22 W7 O16 W2 -24.9(11) . . . . ?
O22 W6 O15 W2 32.9(14) . . . . ?
O22 W6 O20 W5 5.8(15) . . . . ?
O32 W6 O15 W2 -32(2) . . . . ?
O32 W6 O20 W5 -76.8(5) . . . . ?
O32 W10 O31 W5 75.9(6) . . . . ?
O1 W4 O28 W9 -174.7(5) . . . . ?
O10 W1 O17 W8 40(2) . . . . ?
O10 W1 O9 Cu2 20.8(8) . . . 2 ?
O21 W6 O15 W2 132.4(14) . . . . ?
O21 W6 O20 W5 -175.0(6) . . . . ?
O25 W8 O24 W7 -171.6(5) . . . . ?
O23 W7 O16 W2 -127.7(11) . . . . ?
O23 W7 O22 W6 131.1(11) . . . . ?
O19 W5 O14 W3 -129.2(10) . . . . ?
O19 W5 O29 W4 122.3(11) . . . . ?
O34 W10 O31 W5 -86.0(6) . . . . ?
O9 W1 O17 W8 -134.2(12) . . . . ?
N1 C01S C01W C3 -2(2) . . . . ?
N1 C01S C025 N2 -9(2) . . . . ?
N1 C01S C025 C2 170.3(15) . . . . ?
O27 W9 O18 W1 -129.1(10) . . . . ?
O27 W9 O26 W8 134.5(12) . . . . ?
O38 W12 O34 W10 134.8(12) . . . . ?
N2 C025 C2 C01Z 1(3) . . . . ?
N6 C01U C023 N5 7(2) . . . . ?
N6 C01U C023 C01V -170.6(16) . . . . ?
N6 C01U C13 C021 3(3) . . . . ?
O36 W11 O39 W12 125.6(11) . . . . ?
N3 C027 C028 N4 4(2) . . . . ?
N3 C027 C028 C4 -176.8(17) . . . . ?
N3 C027 C19 C18 7(3) . . . . ?
N3 C6 C9 C18 2(3) . . . . ?
N4 C028 C4 C12 -4(3) . . . . ?
N4 C11 C16 C12 0(3) . . . . ?
N5 C029 C17 C7 -2(3) . . . . ?
C01S N1 C022 C020 -1(2) . . . . ?
C01S C01W C3 C020 -4(2) . . . . ?
C01S C025 C2 C01Z -178.2(15) . . . . ?
C01U N6 C22 C026 2(2) . . . . ?
C01V C7 C17 C029 -1(3) . . . . ?
C01W C01S C025 N2 170.7(15) . . . . ?
C01W C01S C025 C2 -10(3) . . . . ?
O37 W10 O31 W5 173.0(5) . . . . ?
C01Z C024 C10 N2 1(2) . . . . ?
C021 C026 C22 N6 1(3) . . . . ?
C022 N1 C01S C01W 4(2) . . . . ?
C022 N1 C01S C025 -176.2(14) . . . . ?
C022 C020 C3 C01W 6(2) . . . . ?
C023 N5 C029 C17 2(3) . . . . ?
C023 C01U C13 C021 179.9(17) . . . . ?
C023 C01V C7 C17 4(3) . . . . ?
C024 C01Z C2 C025 -1(2) . . . . ?
C025 N2 C10 C024 -1(2) . . . . ?
C025 C01S C01W C3 178.5(15) . . . . ?
C026 C021 C13 C01U 0(3) . . . . ?
C027 N3 C6 C9 0(2) . . . . ?
C027 C028 C4 C12 176.9(17) . . . . ?
C028 N4 C11 C16 -2(2) . . . . ?
C028 C027 C19 C18 -178.9(17) . . . . ?
C028 C4 C12 C16 2(3) . . . . ?
C029 N5 C023 C01U -177.8(16) . . . . ?
C029 N5 C023 C01V 0(2) . . . . ?
C2 C01Z C024 C10 0(2) . . . . ?
C3 C020 C022 N1 -4(2) . . . . ?
C4 C12 C16 C11 0(3) . . . . ?
C6 N3 C027 C028 -178.8(15) . . . . ?
C6 N3 C027 C19 -4(2) . . . . ?
C6 C9 C18 C19 1(3) . . . . ?
C7 C01V C023 N5 -3(3) . . . . ?
C7 C01V C023 C01U 174.6(17) . . . . ?
C9 C18 C19 C027 -5(3) . . . . ?
C10 N2 C025 C01S 179.2(13) . . . . ?
C10 N2 C025 C2 0(2) . . . . ?
C11 N4 C028 C027 -177.0(14) . . . . ?
C11 N4 C028 C4 4(2) . . . . ?
C13 C01U C023 N5 -169.4(16) . . . . ?
C13 C01U C023 C01V 13(3) . . . . ?
C13 C021 C026 C22 -2(3) . . . . ?
C19 C027 C028 N4 -170.3(16) . . . . ?
C19 C027 C028 C4 9(3) . . . . ?
C22 N6 C01U C023 179.0(15) . . . . ?
C22 N6 C01U C13 -4(2) . . . . ?
